data_4331286
loop_
_publ_author_name
'Qingsong Dong'
'Yanxia Zhao'
'Yuanting Su'
'Ji-Hu Su'
'Biao Wu'
'Xiao-Juan Yang'

_publ_contact_author_address
; Lanzhou Institute of Chemical Physics, 
Chinese Academy of Sciences, Lanzhou 730000, P. R. China
;
_publ_contact_author_email yangxj@lzb.ac.cn
_publ_contact_author_fax +86-931-4968286
_publ_contact_author_name 'Xiao-Juan, Yang'
_publ_contact_author_phone +86-931-4968286
_publ_section_title
;
 Synthesis and Reactivity of Nickel Hydride Complexes of an \a-Diimine
 Ligand
;
_journal_name_full 'Inorganic Chemistry'
_journal_page_first 13162
_journal_page_last 13170
_journal_paper_doi 10.1021/ic301392p
_journal_volume 51
_journal_year 2012
_chemical_formula_sum 'C64 H102 K2 N4 Ni2 O4'
_chemical_formula_weight 1187.12
_chemical_name_systematic
; 
 ? 
;
_space_group_IT_number 2
_symmetry_cell_setting triclinic
_symmetry_space_group_name_Hall '-P 1'
_symmetry_space_group_name_H-M 'P -1'
_atom_sites_solution_hydrogens geom
_atom_sites_solution_primary direct
_atom_sites_solution_secondary difmap
_audit_creation_method SHELXL-97
_cell_angle_alpha 119.3640(10)
_cell_angle_beta 109.081(2)
_cell_angle_gamma 98.370(2)
_cell_formula_units_Z 1
_cell_length_a 13.166(3)
_cell_length_b 13.2295(16)
_cell_length_c 13.2545(16)
_cell_measurement_temperature 293(2)
_cell_volume 1765.5(5)
_computing_cell_refinement 'Bruker SMART'
_computing_data_collection 'Bruker SMART APEX II'
_computing_data_reduction 'Bruker SAINT'
_computing_molecular_graphics SHELXTL
_computing_publication_material SHELXTL
_computing_structure_refinement 'SHELXL-97 (Sheldrick, 1997)'
_computing_structure_solution 'SHELXS-97 (Sheldrick, 1990)'
_diffrn_ambient_temperature 293(2)
_diffrn_measured_fraction_theta_full 0.971
_diffrn_measured_fraction_theta_max 0.971
_diffrn_measurement_device_type 'Bruker APEX II area detector'
_diffrn_measurement_method '\w scan'
_diffrn_radiation_monochromator graphite
_diffrn_radiation_source 'fine-focus sealed tube'
_diffrn_radiation_type MoK\a
_diffrn_radiation_wavelength 0.71073
_diffrn_reflns_av_R_equivalents 0.0302
_diffrn_reflns_av_sigmaI/netI 0.0474
_diffrn_reflns_limit_h_max 16
_diffrn_reflns_limit_h_min -16
_diffrn_reflns_limit_k_max 16
_diffrn_reflns_limit_k_min -16
_diffrn_reflns_limit_l_max 16
_diffrn_reflns_limit_l_min -16
_diffrn_reflns_number 12801
_diffrn_reflns_theta_full 26.21
_diffrn_reflns_theta_max 26.21
_diffrn_reflns_theta_min 1.76
_exptl_absorpt_coefficient_mu 0.694
_exptl_absorpt_correction_T_max 0.895
_exptl_absorpt_correction_T_min 0.870
_exptl_absorpt_correction_type multi-scan
_exptl_absorpt_process_details SADABS
_exptl_crystal_colour dark-purple
_exptl_crystal_density_diffrn 1.117
_exptl_crystal_description block
_exptl_crystal_F_000 640
_exptl_crystal_size_max 0.20
_exptl_crystal_size_mid 0.19
_exptl_crystal_size_min 0.16
_platon_squeeze_details
;
;
_refine_diff_density_max 0.554
_refine_diff_density_min -0.392
_refine_diff_density_rms 0.071
_refine_ls_extinction_method none
_refine_ls_goodness_of_fit_ref 1.097
_refine_ls_hydrogen_treatment mixed
_refine_ls_matrix_type full
_refine_ls_number_parameters 359
_refine_ls_number_reflns 6892
_refine_ls_number_restraints 12
_refine_ls_restrained_S_all 1.097
_refine_ls_R_factor_all 0.0459
_refine_ls_R_factor_gt 0.0379
_refine_ls_shift/su_max 0.000
_refine_ls_shift/su_mean 0.000
_refine_ls_structure_factor_coef Fsqd
_refine_ls_weighting_details 'calc w=1/[\s^2^(Fo^2^)+(0.0725P)^2^+0.6960P] where P=(Fo^2^+2Fc^2^)/3'
_refine_ls_weighting_scheme calc
_refine_ls_wR_factor_gt 0.1157
_refine_ls_wR_factor_ref 0.1316
_reflns_number_gt 5847
_reflns_number_total 6892
_reflns_threshold_expression >2sigma(I)
_cod_data_source_file ic301392p_si_002_05.cif
_cod_data_source_block LNiH2KDME
_cod_database_code 4331286

loop_
_symmetry_equiv_pos_as_xyz
'x, y, z'
'-x, -y, -z'

loop_
_atom_site_label
_atom_site_type_symbol
_atom_site_fract_x
_atom_site_fract_y
_atom_site_fract_z
_atom_site_U_iso_or_equiv
_atom_site_adp_type
_atom_site_occupancy
_atom_site_symmetry_multiplicity
_atom_site_calc_flag
_atom_site_refinement_flags
Ni1 Ni 0.46692(2) -0.05500(2) 0.38459(3) 0.01747(11) Uani 1 1 d .
K1 K 0.65020(5) -0.00380(5) 0.30587(6) 0.03376(16) Uani 1 1 d .
N2 N 0.40950(18) -0.02715(17) 0.25027(19) 0.0201(4) Uani 1 1 d .
N1 N 0.46363(18) -0.20626(18) 0.24671(19) 0.0222(4) Uani 1 1 d .
C1 C 0.4223(2) -0.2210(2) 0.1271(2) 0.0220(5) Uani 1 1 d .
C2 C 0.3932(2) -0.1250(2) 0.1287(2) 0.0230(5) Uani 1 1 d .
C3 C 0.4170(3) -0.3332(2) 0.0081(2) 0.0290(6) Uani 1 1 d .
H3A H 0.3572 -0.4068 -0.0214 0.043 Uiso 1 1 calc R
H3B H 0.4901 -0.3433 0.0305 0.043 Uiso 1 1 calc R
H3C H 0.4002 -0.3206 -0.0601 0.043 Uiso 1 1 calc R
C4 C 0.3517(3) -0.1193(3) 0.0122(3) 0.0312(6) Uani 1 1 d .
H4A H 0.3568 -0.1876 -0.0582 0.047 Uiso 1 1 calc R
H4B H 0.3991 -0.0418 0.0349 0.047 Uiso 1 1 calc R
H4C H 0.2728 -0.1251 -0.0145 0.047 Uiso 1 1 calc R
C5 C 0.4652(2) -0.3149(2) 0.2444(2) 0.0226(5) Uani 1 1 d .
C6 C 0.5712(2) -0.3255(2) 0.3010(2) 0.0232(5) Uani 1 1 d .
C7 C 0.5697(3) -0.4359(2) 0.2908(3) 0.0313(6) Uani 1 1 d .
H7 H 0.6392 -0.4431 0.3277 0.038 Uiso 1 1 calc R
C8 C 0.4672(3) -0.5344(2) 0.2272(3) 0.0333(6) Uani 1 1 d .
H8 H 0.4679 -0.6082 0.2192 0.040 Uiso 1 1 calc R
C9 C 0.3641(3) -0.5233(2) 0.1756(3) 0.0330(6) Uani 1 1 d .
H9 H 0.2951 -0.5898 0.1336 0.040 Uiso 1 1 calc R
C10 C 0.3604(2) -0.4141(2) 0.1849(2) 0.0268(5) Uani 1 1 d .
C11 C 0.7272(3) -0.2361(3) 0.2654(3) 0.0447(7) Uani 1 1 d .
H11A H 0.7438 -0.3110 0.2313 0.067 Uiso 1 1 calc R
H11B H 0.7960 -0.1654 0.3071 0.067 Uiso 1 1 calc R
H11C H 0.6681 -0.2413 0.1954 0.067 Uiso 1 1 calc R
C12 C 0.6853(2) -0.2215(2) 0.3645(3) 0.0297(6) Uani 1 1 d .
H12 H 0.6710 -0.1434 0.3983 0.036 Uiso 1 1 calc R
C13 C 0.7801(3) -0.2064(3) 0.4799(3) 0.0450(7) Uani 1 1 d .
H13A H 0.7534 -0.1945 0.5429 0.068 Uiso 1 1 calc R
H13B H 0.8477 -0.1351 0.5195 0.068 Uiso 1 1 calc R
H13C H 0.7988 -0.2800 0.4502 0.068 Uiso 1 1 calc R
C14 C 0.2441(2) -0.4020(3) 0.1370(3) 0.0354(6) Uani 1 1 d .
H14 H 0.2575 -0.3242 0.1424 0.042 Uiso 1 1 calc R
C15 C 0.1914(3) -0.3922(3) 0.2269(3) 0.0475(8) Uani 1 1 d .
H15A H 0.1778 -0.4674 0.2234 0.071 Uiso 1 1 calc R
H15B H 0.1196 -0.3809 0.1990 0.071 Uiso 1 1 calc R
H15C H 0.2440 -0.3222 0.3148 0.071 Uiso 1 1 calc R
C16 C 0.1576(3) -0.5098(4) -0.0044(3) 0.0572(9) Uani 1 1 d .
H16A H 0.1924 -0.5193 -0.0603 0.086 Uiso 1 1 calc R
H16B H 0.0895 -0.4919 -0.0314 0.086 Uiso 1 1 calc R
H16C H 0.1367 -0.5857 -0.0101 0.086 Uiso 1 1 calc R
C17 C 0.3498(2) 0.0546(2) 0.2508(2) 0.0221(5) Uani 1 1 d .
C18 C 0.4132(2) 0.1839(2) 0.3177(2) 0.0243(5) Uani 1 1 d .
C19 C 0.3519(2) 0.2618(2) 0.3152(3) 0.0292(6) Uani 1 1 d .
H19 H 0.3926 0.3467 0.3600 0.035 Uiso 1 1 calc R
C20 C 0.2323(3) 0.2152(3) 0.2479(3) 0.0337(6) Uani 1 1 d .
H20 H 0.1933 0.2678 0.2451 0.040 Uiso 1 1 calc R
C21 C 0.1714(3) 0.0898(3) 0.1847(3) 0.0330(6) Uani 1 1 d .
H21 H 0.0910 0.0585 0.1394 0.040 Uiso 1 1 calc R
C22 C 0.2276(2) 0.0093(2) 0.1875(3) 0.0256(5) Uani 1 1 d .
C23 C 0.1562(2) -0.1245(2) 0.1311(3) 0.0306(6) Uani 1 1 d .
H23 H 0.2040 -0.1746 0.1123 0.037 Uiso 1 1 calc R
C24 C 0.1288(3) -0.1261(3) 0.2333(3) 0.0462(8) Uani 1 1 d U
H24A H 0.1996 -0.0957 0.3091 0.069 Uiso 1 1 calc R
H24B H 0.0838 -0.2101 0.1982 0.069 Uiso 1 1 calc R
H24C H 0.0856 -0.0737 0.2573 0.069 Uiso 1 1 calc R
C25 C 0.0442(3) -0.1859(3) 0.0043(3) 0.0474(8) Uani 1 1 d .
H25A H -0.0077 -0.1438 0.0220 0.071 Uiso 1 1 calc R
H25B H 0.0085 -0.2721 -0.0305 0.071 Uiso 1 1 calc R
H25C H 0.0619 -0.1802 -0.0579 0.071 Uiso 1 1 calc R
C26 C 0.5447(2) 0.2355(2) 0.3839(3) 0.0274(5) Uani 1 1 d .
H26 H 0.5711 0.1915 0.4226 0.033 Uiso 1 1 calc R
C27 C 0.5985(3) 0.3751(3) 0.4926(3) 0.0380(6) Uani 1 1 d .
H27A H 0.5794 0.4209 0.4560 0.057 Uiso 1 1 calc R
H27B H 0.6811 0.4003 0.5362 0.057 Uiso 1 1 calc R
H27C H 0.5690 0.3917 0.5542 0.057 Uiso 1 1 calc R
C28 C 0.5891(3) 0.2099(3) 0.2830(3) 0.0326(6) Uani 1 1 d .
H28A H 0.5543 0.1224 0.2138 0.049 Uiso 1 1 calc R
H28B H 0.6717 0.2346 0.3245 0.049 Uiso 1 1 calc R
H28C H 0.5689 0.2568 0.2480 0.049 Uiso 1 1 calc R
C29 C 0.9298(4) 0.2288(4) 0.5448(4) 0.0675(11) Uani 1 1 d .
H29A H 1.0110 0.2693 0.5773 0.101 Uiso 1 1 calc R
H29B H 0.9189 0.2037 0.5984 0.101 Uiso 1 1 calc R
H29C H 0.8915 0.2858 0.5469 0.101 Uiso 1 1 calc R
C30 C 0.9062(3) 0.1510(3) 0.3328(3) 0.0430(7) Uani 1 1 d U
H30A H 0.9889 0.1917 0.3691 0.052 Uiso 1 1 calc R
H30B H 0.8692 0.2072 0.3261 0.052 Uiso 1 1 calc R
C31 C 0.8605(3) 0.0320(3) 0.2011(3) 0.0442(7) Uani 1 1 d .
H31A H 0.8804 0.0485 0.1449 0.053 Uiso 1 1 calc R
H31B H 0.8949 -0.0256 0.2087 0.053 Uiso 1 1 calc R
C32 C 0.6888(4) -0.1354(3) 0.0207(3) 0.0628(11) Uani 1 1 d .
H32A H 0.7077 -0.1214 -0.0366 0.094 Uiso 1 1 calc R
H32B H 0.6063 -0.1663 -0.0130 0.094 Uiso 1 1 calc R
H32C H 0.7182 -0.1956 0.0267 0.094 Uiso 1 1 calc R
O1 O 0.73968(18) -0.02100(18) 0.14699(19) 0.0376(5) Uani 1 1 d .
O2 O 0.88248(19) 0.1222(2) 0.4146(2) 0.0453(5) Uani 1 1 d .
H1 H 0.480(2) 0.077(2) 0.500(3) 0.022(7) Uiso 1 1 d .

loop_
_atom_site_aniso_label
_atom_site_aniso_U_11
_atom_site_aniso_U_22
_atom_site_aniso_U_33
_atom_site_aniso_U_23
_atom_site_aniso_U_13
_atom_site_aniso_U_12
Ni1 0.01899(18) 0.01399(16) 0.01529(17) 0.00694(13) 0.00598(13) 0.00625(12)
K1 0.0257(3) 0.0319(3) 0.0495(4) 0.0256(3) 0.0198(3) 0.0110(3)
N2 0.0215(11) 0.0173(9) 0.0187(10) 0.0088(8) 0.0075(9) 0.0104(8)
N1 0.0242(11) 0.0168(9) 0.0184(10) 0.0075(8) 0.0067(9) 0.0077(8)
C1 0.0225(13) 0.0167(11) 0.0171(11) 0.0054(9) 0.0076(10) 0.0040(9)
C2 0.0217(13) 0.0213(11) 0.0202(12) 0.0094(10) 0.0080(11) 0.0078(10)
C3 0.0383(16) 0.0241(12) 0.0206(12) 0.0098(11) 0.0141(12) 0.0122(11)
C4 0.0402(17) 0.0288(13) 0.0227(13) 0.0145(11) 0.0130(13) 0.0130(12)
C5 0.0278(14) 0.0167(11) 0.0197(12) 0.0073(10) 0.0113(11) 0.0103(10)
C6 0.0275(14) 0.0216(11) 0.0232(12) 0.0129(10) 0.0135(11) 0.0118(10)
C7 0.0346(16) 0.0310(13) 0.0357(15) 0.0206(12) 0.0177(13) 0.0211(12)
C8 0.0490(18) 0.0217(12) 0.0398(16) 0.0191(12) 0.0264(15) 0.0202(13)
C9 0.0406(17) 0.0200(12) 0.0329(15) 0.0128(11) 0.0173(13) 0.0066(12)
C10 0.0302(15) 0.0191(11) 0.0255(13) 0.0104(10) 0.0107(12) 0.0095(11)
C11 0.0381(18) 0.0430(17) 0.0452(18) 0.0215(15) 0.0193(16) 0.0105(14)
C12 0.0276(15) 0.0290(13) 0.0294(14) 0.0157(12) 0.0109(12) 0.0120(11)
C13 0.0316(17) 0.0471(18) 0.0422(18) 0.0245(15) 0.0053(15) 0.0125(14)
C14 0.0225(15) 0.0314(14) 0.0428(16) 0.0207(13) 0.0083(13) 0.0055(11)
C15 0.0365(19) 0.058(2) 0.0450(19) 0.0264(17) 0.0188(16) 0.0220(16)
C16 0.0338(19) 0.071(2) 0.0400(19) 0.0234(18) 0.0069(16) 0.0091(17)
C17 0.0275(13) 0.0226(11) 0.0205(12) 0.0148(10) 0.0111(11) 0.0105(10)
C18 0.0301(14) 0.0226(12) 0.0228(12) 0.0134(10) 0.0134(11) 0.0122(11)
C19 0.0412(17) 0.0222(12) 0.0306(14) 0.0174(11) 0.0179(13) 0.0158(12)
C20 0.0425(17) 0.0334(14) 0.0406(16) 0.0260(13) 0.0224(14) 0.0255(13)
C21 0.0297(15) 0.0374(15) 0.0358(15) 0.0245(13) 0.0124(13) 0.0154(12)
C22 0.0273(14) 0.0259(12) 0.0279(13) 0.0175(11) 0.0125(12) 0.0135(11)
C23 0.0206(14) 0.0296(13) 0.0417(16) 0.0220(13) 0.0117(12) 0.0103(11)
C24 0.0439(19) 0.0467(18) 0.0524(19) 0.0359(16) 0.0188(16) 0.0073(15)
C25 0.0380(19) 0.0383(17) 0.0427(18) 0.0206(15) 0.0037(15) 0.0031(14)
C26 0.0290(14) 0.0221(12) 0.0253(13) 0.0133(11) 0.0081(12) 0.0073(11)
C27 0.0386(17) 0.0263(14) 0.0356(16) 0.0130(13) 0.0129(14) 0.0070(12)
C28 0.0313(15) 0.0303(13) 0.0364(15) 0.0190(12) 0.0164(13) 0.0111(12)
C29 0.052(2) 0.061(2) 0.049(2) 0.0125(19) 0.019(2) 0.0068(19)
C30 0.0236(15) 0.0463(17) 0.057(2) 0.0311(16) 0.0167(15) 0.0068(13)
C31 0.0429(19) 0.059(2) 0.054(2) 0.0398(18) 0.0305(17) 0.0263(16)
C32 0.093(3) 0.0403(18) 0.0329(18) 0.0136(15) 0.024(2) 0.0126(19)
O1 0.0400(12) 0.0336(10) 0.0293(10) 0.0142(9) 0.0146(10) 0.0078(9)
O2 0.0380(13) 0.0458(12) 0.0368(12) 0.0214(10) 0.0110(10) 0.0018(10)

loop_
_atom_type_symbol
_atom_type_description
_atom_type_scat_dispersion_real
_atom_type_scat_dispersion_imag
_atom_type_scat_source
C C 0.0033 0.0016 'International Tables Vol C Tables 4.2.6.8 and 6.1.1.4'
H H 0.0000 0.0000 'International Tables Vol C Tables 4.2.6.8 and 6.1.1.4'
N N 0.0061 0.0033 'International Tables Vol C Tables 4.2.6.8 and 6.1.1.4'
O O 0.0106 0.0060 'International Tables Vol C Tables 4.2.6.8 and 6.1.1.4'
K K 0.2009 0.2494 'International Tables Vol C Tables 4.2.6.8 and 6.1.1.4'
Ni Ni 0.3393 1.1124 'International Tables Vol C Tables 4.2.6.8 and 6.1.1.4'

loop_
_geom_angle_atom_site_label_1
_geom_angle_atom_site_label_2
_geom_angle_atom_site_label_3
_geom_angle
_geom_angle_site_symmetry_1
_geom_angle_site_symmetry_3
H1 Ni1 N1 96.5(9) 2_656 .
H1 Ni1 N2 178.1(9) 2_656 .
N1 Ni1 N2 83.21(8) . .
H1 Ni1 Ni1 41.5(9) 2_656 2_656
N1 Ni1 Ni1 137.74(6) . 2_656
N2 Ni1 Ni1 138.65(6) . 2_656
H1 Ni1 K1 109.7(9) 2_656 .
N1 Ni1 K1 68.22(6) . .
N2 Ni1 K1 68.44(6) . .
Ni1 Ni1 K1 115.07(2) 2_656 .
H1 Ni1 H1 84.4(13) 2_656 .
N1 Ni1 H1 175.0(9) . .
N2 Ni1 H1 95.7(9) . .
Ni1 Ni1 H1 43.0(9) 2_656 .
K1 Ni1 H1 106.9(9) . .
O1 K1 O2 61.88(6) . .
O1 K1 N1 125.15(6) . .
O2 K1 N1 148.59(6) . .
O1 K1 N2 124.70(6) . .
O2 K1 N2 155.35(6) . .
N1 K1 N2 51.60(5) . .
O1 K1 C1 103.58(7) . .
O2 K1 C1 157.92(7) . .
N1 K1 C1 27.17(6) . .
N2 K1 C1 46.31(6) . .
O1 K1 C2 103.37(7) . .
O2 K1 C2 162.91(7) . .
N1 K1 C2 46.26(6) . .
N2 K1 C2 27.22(6) . .
C1 K1 C2 26.35(6) . .
O1 K1 Ni1 157.74(5) . .
O2 K1 Ni1 140.33(5) . .
N1 K1 Ni1 37.45(4) . .
N2 K1 Ni1 37.60(4) . .
C1 K1 Ni1 54.96(5) . .
C2 K1 Ni1 55.02(5) . .
C2 N2 C17 117.13(19) . .
C2 N2 Ni1 113.10(14) . .
C17 N2 Ni1 126.34(15) . .
C2 N2 K1 79.20(13) . .
C17 N2 K1 132.38(15) . .
Ni1 N2 K1 73.96(6) . .
C1 N1 C5 117.21(19) . .
C1 N1 Ni1 113.62(15) . .
C5 N1 Ni1 126.38(15) . .
C1 N1 K1 79.43(13) . .
C5 N1 K1 130.33(15) . .
Ni1 N1 K1 74.33(6) . .
C2 C1 N1 115.1(2) . .
C2 C1 C3 124.0(2) . .
N1 C1 C3 120.9(2) . .
C2 C1 K1 77.04(14) . .
N1 C1 K1 73.40(13) . .
C3 C1 K1 115.87(16) . .
C1 C2 N2 115.0(2) . .
C1 C2 C4 123.8(2) . .
N2 C2 C4 121.1(2) . .
C1 C2 K1 76.61(15) . .
N2 C2 K1 73.58(13) . .
C4 C2 K1 116.33(16) . .
C1 C3 H3A 109.5 . .
C1 C3 H3B 109.5 . .
H3A C3 H3B 109.5 . .
C1 C3 H3C 109.5 . .
H3A C3 H3C 109.5 . .
H3B C3 H3C 109.5 . .
C2 C4 H4A 109.5 . .
C2 C4 H4B 109.5 . .
H4A C4 H4B 109.5 . .
C2 C4 H4C 109.5 . .
H4A C4 H4C 109.5 . .
H4B C4 H4C 109.5 . .
C10 C5 C6 118.9(2) . .
C10 C5 N1 120.2(2) . .
C6 C5 N1 120.9(2) . .
C7 C6 C5 119.3(2) . .
C7 C6 C12 120.2(2) . .
C5 C6 C12 120.4(2) . .
C8 C7 C6 121.3(2) . .
C8 C7 H7 119.4 . .
C6 C7 H7 119.4 . .
C9 C8 C7 119.7(2) . .
C9 C8 H8 120.2 . .
C7 C8 H8 120.2 . .
C8 C9 C10 121.4(3) . .
C8 C9 H9 119.3 . .
C10 C9 H9 119.3 . .
C9 C10 C5 119.3(2) . .
C9 C10 C14 119.4(2) . .
C5 C10 C14 121.3(2) . .
C12 C11 H11A 109.5 . .
C12 C11 H11B 109.5 . .
H11A C11 H11B 109.5 . .
C12 C11 H11C 109.5 . .
H11A C11 H11C 109.5 . .
H11B C11 H11C 109.5 . .
C6 C12 C13 113.9(2) . .
C6 C12 C11 111.5(2) . .
C13 C12 C11 110.4(2) . .
C6 C12 H12 106.9 . .
C13 C12 H12 106.9 . .
C11 C12 H12 106.9 . .
C12 C13 H13A 109.5 . .
C12 C13 H13B 109.5 . .
H13A C13 H13B 109.5 . .
C12 C13 H13C 109.5 . .
H13A C13 H13C 109.5 . .
H13B C13 H13C 109.5 . .
C10 C14 C15 109.3(2) . .
C10 C14 C16 113.8(3) . .
C15 C14 C16 109.4(3) . .
C10 C14 H14 108.0 . .
C15 C14 H14 108.0 . .
C16 C14 H14 108.0 . .
C14 C15 H15A 109.5 . .
C14 C15 H15B 109.5 . .
H15A C15 H15B 109.5 . .
C14 C15 H15C 109.5 . .
H15A C15 H15C 109.5 . .
H15B C15 H15C 109.5 . .
C14 C16 H16A 109.5 . .
C14 C16 H16B 109.5 . .
H16A C16 H16B 109.5 . .
C14 C16 H16C 109.5 . .
H16A C16 H16C 109.5 . .
H16B C16 H16C 109.5 . .
C22 C17 C18 119.1(2) . .
C22 C17 N2 120.8(2) . .
C18 C17 N2 120.1(2) . .
C19 C18 C17 118.7(2) . .
C19 C18 C26 120.6(2) . .
C17 C18 C26 120.6(2) . .
C20 C19 C18 121.6(2) . .
C20 C19 H19 119.2 . .
C18 C19 H19 119.2 . .
C21 C20 C19 119.4(2) . .
C21 C20 H20 120.3 . .
C19 C20 H20 120.3 . .
C20 C21 C22 121.4(3) . .
C20 C21 H21 119.3 . .
C22 C21 H21 119.3 . .
C21 C22 C17 119.7(2) . .
C21 C22 C23 119.3(2) . .
C17 C22 C23 120.8(2) . .
C24 C23 C22 109.2(2) . .
C24 C23 C25 110.0(2) . .
C22 C23 C25 114.1(2) . .
C24 C23 H23 107.8 . .
C22 C23 H23 107.8 . .
C25 C23 H23 107.8 . .
C23 C24 H24A 109.5 . .
C23 C24 H24B 109.5 . .
H24A C24 H24B 109.5 . .
C23 C24 H24C 109.5 . .
H24A C24 H24C 109.5 . .
H24B C24 H24C 109.5 . .
C23 C25 H25A 109.5 . .
C23 C25 H25B 109.5 . .
H25A C25 H25B 109.5 . .
C23 C25 H25C 109.5 . .
H25A C25 H25C 109.5 . .
H25B C25 H25C 109.5 . .
C18 C26 C27 113.4(2) . .
C18 C26 C28 110.5(2) . .
C27 C26 C28 109.3(2) . .
C18 C26 H26 107.8 . .
C27 C26 H26 107.8 . .
C28 C26 H26 107.8 . .
C26 C27 H27A 109.5 . .
C26 C27 H27B 109.5 . .
H27A C27 H27B 109.5 . .
C26 C27 H27C 109.5 . .
H27A C27 H27C 109.5 . .
H27B C27 H27C 109.5 . .
C26 C28 H28A 109.5 . .
C26 C28 H28B 109.5 . .
H28A C28 H28B 109.5 . .
C26 C28 H28C 109.5 . .
H28A C28 H28C 109.5 . .
H28B C28 H28C 109.5 . .
O2 C29 H29A 109.5 . .
O2 C29 H29B 109.5 . .
H29A C29 H29B 109.5 . .
O2 C29 H29C 109.5 . .
H29A C29 H29C 109.5 . .
H29B C29 H29C 109.5 . .
O2 C30 C31 108.3(2) . .
O2 C30 H30A 110.0 . .
C31 C30 H30A 110.0 . .
O2 C30 H30B 110.0 . .
C31 C30 H30B 110.0 . .
H30A C30 H30B 108.4 . .
O1 C31 C30 109.0(2) . .
O1 C31 H31A 109.9 . .
C30 C31 H31A 109.9 . .
O1 C31 H31B 109.9 . .
C30 C31 H31B 109.9 . .
H31A C31 H31B 108.3 . .
O1 C32 H32A 109.5 . .
O1 C32 H32B 109.5 . .
H32A C32 H32B 109.5 . .
O1 C32 H32C 109.5 . .
H32A C32 H32C 109.5 . .
H32B C32 H32C 109.5 . .
C31 O1 C32 112.7(3) . .
C31 O1 K1 118.04(17) . .
C32 O1 K1 117.5(2) . .
C30 O2 C29 112.4(3) . .
C30 O2 K1 110.14(17) . .
C29 O2 K1 113.3(2) . .

loop_
_geom_bond_atom_site_label_1
_geom_bond_atom_site_label_2
_geom_bond_distance
_geom_bond_site_symmetry_2
Ni1 H1 1.64(3) 2_656
Ni1 N1 1.9190(19) .
Ni1 N2 1.9291(19) .
Ni1 Ni1 2.3997(6) 2_656
Ni1 K1 3.0387(8) .
Ni1 H1 1.60(3) .
K1 O1 2.665(2) .
K1 O2 2.736(2) .
K1 N1 2.931(2) .
K1 N2 2.940(2) .
K1 C1 3.006(2) .
K1 C2 3.011(3) .
N2 C2 1.402(3) .
N2 C17 1.425(3) .
N1 C1 1.396(3) .
N1 C5 1.426(3) .
C1 C2 1.371(3) .
C1 C3 1.515(3) .
C2 C4 1.504(3) .
C3 H3A 0.9600 .
C3 H3B 0.9600 .
C3 H3C 0.9600 .
C4 H4A 0.9600 .
C4 H4B 0.9600 .
C4 H4C 0.9600 .
C5 C10 1.412(4) .
C5 C6 1.416(3) .
C6 C7 1.396(3) .
C6 C12 1.514(4) .
C7 C8 1.377(4) .
C7 H7 0.9300 .
C8 C9 1.372(4) .
C8 H8 0.9300 .
C9 C10 1.397(3) .
C9 H9 0.9300 .
C10 C14 1.521(4) .
C11 C12 1.524(4) .
C11 H11A 0.9600 .
C11 H11B 0.9600 .
C11 H11C 0.9600 .
C12 C13 1.522(4) .
C12 H12 0.9800 .
C13 H13A 0.9600 .
C13 H13B 0.9600 .
C13 H13C 0.9600 .
C14 C15 1.527(4) .
C14 C16 1.534(5) .
C14 H14 0.9800 .
C15 H15A 0.9600 .
C15 H15B 0.9600 .
C15 H15C 0.9600 .
C16 H16A 0.9600 .
C16 H16B 0.9600 .
C16 H16C 0.9600 .
C17 C22 1.412(4) .
C17 C18 1.422(3) .
C18 C19 1.404(3) .
C18 C26 1.520(4) .
C19 C20 1.383(4) .
C19 H19 0.9300 .
C20 C21 1.381(4) .
C20 H20 0.9300 .
C21 C22 1.391(3) .
C21 H21 0.9300 .
C22 C23 1.528(3) .
C23 C24 1.521(4) .
C23 C25 1.533(4) .
C23 H23 0.9800 .
C24 H24A 0.9600 .
C24 H24B 0.9600 .
C24 H24C 0.9600 .
C25 H25A 0.9600 .
C25 H25B 0.9600 .
C25 H25C 0.9600 .
C26 C27 1.526(4) .
C26 C28 1.538(4) .
C26 H26 0.9800 .
C27 H27A 0.9600 .
C27 H27B 0.9600 .
C27 H27C 0.9600 .
C28 H28A 0.9600 .
C28 H28B 0.9600 .
C28 H28C 0.9600 .
C29 O2 1.418(4) .
C29 H29A 0.9600 .
C29 H29B 0.9600 .
C29 H29C 0.9600 .
C30 O2 1.417(4) .
C30 C31 1.494(5) .
C30 H30A 0.9700 .
C30 H30B 0.9700 .
C31 O1 1.405(4) .
C31 H31A 0.9700 .
C31 H31B 0.9700 .
C32 O1 1.424(4) .
C32 H32A 0.9600 .
C32 H32B 0.9600 .
C32 H32C 0.9600 .

loop_
_geom_torsion_atom_site_label_1
_geom_torsion_atom_site_label_2
_geom_torsion_atom_site_label_3
_geom_torsion_atom_site_label_4
_geom_torsion
_geom_torsion_site_symmetry_1
H1 Ni1 K1 O1 135.6(10) 2_656
N1 Ni1 K1 O1 46.37(14) .
N2 Ni1 K1 O1 -44.84(14) .
Ni1 Ni1 K1 O1 -179.77(12) 2_656
H1 Ni1 K1 O2 -39.4(10) 2_656
N1 Ni1 K1 O2 -128.64(10) .
N2 Ni1 K1 O2 140.15(10) .
Ni1 Ni1 K1 O2 5.22(9) 2_656
H1 Ni1 K1 N1 89.2(10) 2_656
N2 Ni1 K1 N1 -91.21(9) .
Ni1 Ni1 K1 N1 133.86(7) 2_656
H1 Ni1 K1 N2 -179.6(10) 2_656
N1 Ni1 K1 N2 91.21(9) .
Ni1 Ni1 K1 N2 -134.93(6) 2_656
H1 Ni1 K1 C1 118.6(10) 2_656
N1 Ni1 K1 C1 29.38(9) .
N2 Ni1 K1 C1 -61.83(8) .
Ni1 Ni1 K1 C1 163.24(6) 2_656
H1 Ni1 K1 C2 150.9(10) 2_656
N1 Ni1 K1 C2 61.69(8) .
N2 Ni1 K1 C2 -29.52(8) .
Ni1 Ni1 K1 C2 -164.45(6) 2_656
H1 Ni1 N2 C2 82(27) 2_656
N1 Ni1 N2 C2 1.24(17) .
Ni1 Ni1 N2 C2 174.37(12) 2_656
K1 Ni1 N2 C2 70.46(16) .
H1 Ni1 N2 C17 -119(27) 2_656
N1 Ni1 N2 C17 159.5(2) .
Ni1 Ni1 N2 C17 -27.3(2) 2_656
K1 Ni1 N2 C17 -131.2(2) .
H1 Ni1 N2 K1 12(27) 2_656
N1 Ni1 N2 K1 -69.22(7) .
Ni1 Ni1 N2 K1 103.92(7) 2_656
O1 K1 N2 C2 42.98(14) .
O2 K1 N2 C2 140.70(16) .
N1 K1 N2 C2 -67.19(13) .
C1 K1 N2 C2 -31.55(12) .
Ni1 K1 N2 C2 -118.06(14) .
O1 K1 N2 C17 -74.0(2) .
O2 K1 N2 C17 23.7(3) .
N1 K1 N2 C17 175.8(2) .
C1 K1 N2 C17 -148.6(2) .
C2 K1 N2 C17 -117.0(2) .
Ni1 K1 N2 C17 124.9(2) .
O1 K1 N2 Ni1 161.04(6) .
O2 K1 N2 Ni1 -101.24(15) .
N1 K1 N2 Ni1 50.87(6) .
C1 K1 N2 Ni1 86.51(8) .
C2 K1 N2 Ni1 118.06(14) .
H1 Ni1 N1 C1 -179.3(9) 2_656
N2 Ni1 N1 C1 -1.24(17) .
Ni1 Ni1 N1 C1 -174.50(12) 2_656
K1 Ni1 N1 C1 -70.69(16) .
H1 Ni1 N1 C5 20.3(10) 2_656
N2 Ni1 N1 C5 -161.6(2) .
Ni1 Ni1 N1 C5 25.1(3) 2_656
K1 Ni1 N1 C5 128.9(2) .
H1 Ni1 N1 K1 -108.6(9) 2_656
N2 Ni1 N1 K1 69.45(7) .
Ni1 Ni1 N1 K1 -103.80(7) 2_656
O1 K1 N1 C1 -42.00(15) .
O2 K1 N1 C1 -134.69(15) .
N2 K1 N1 C1 67.29(13) .
C2 K1 N1 C1 31.59(12) .
Ni1 K1 N1 C1 118.41(14) .
O1 K1 N1 C5 74.8(2) .
O2 K1 N1 C5 -17.8(3) .
N2 K1 N1 C5 -175.9(2) .
C1 K1 N1 C5 116.8(2) .
C2 K1 N1 C5 148.4(2) .
Ni1 K1 N1 C5 -124.7(2) .
O1 K1 N1 Ni1 -160.40(7) .
O2 K1 N1 Ni1 106.90(12) .
N2 K1 N1 Ni1 -51.11(6) .
C1 K1 N1 Ni1 -118.41(14) .
C2 K1 N1 Ni1 -86.82(8) .
C5 N1 C1 C2 163.3(2) .
Ni1 N1 C1 C2 1.0(3) .
K1 N1 C1 C2 -66.6(2) .
C5 N1 C1 C3 -19.5(3) .
Ni1 N1 C1 C3 178.20(18) .
K1 N1 C1 C3 110.6(2) .
C5 N1 C1 K1 -130.12(19) .
Ni1 N1 C1 K1 67.58(11) .
O1 K1 C1 C2 -92.76(14) .
O2 K1 C1 C2 -138.76(18) .
N1 K1 C1 C2 121.5(2) .
N2 K1 C1 C2 32.64(12) .
Ni1 K1 C1 C2 80.70(13) .
O1 K1 C1 N1 145.75(12) .
O2 K1 C1 N1 99.7(2) .
N2 K1 C1 N1 -88.85(13) .
C2 K1 C1 N1 -121.5(2) .
Ni1 K1 C1 N1 -40.79(10) .
O1 K1 C1 C3 28.93(17) .
O2 K1 C1 C3 -17.1(3) .
N1 K1 C1 C3 -116.8(2) .
N2 K1 C1 C3 154.3(2) .
C2 K1 C1 C3 121.7(2) .
Ni1 K1 C1 C3 -157.61(18) .
N1 C1 C2 N2 0.0(3) .
C3 C1 C2 N2 -177.1(2) .
K1 C1 C2 N2 -64.44(19) .
N1 C1 C2 C4 177.4(2) .
C3 C1 C2 C4 0.3(4) .
K1 C1 C2 C4 112.9(2) .
N1 C1 C2 K1 64.45(19) .
C3 C1 C2 K1 -112.6(2) .
C17 N2 C2 C1 -161.5(2) .
Ni1 N2 C2 C1 -1.0(3) .
K1 N2 C2 C1 66.2(2) .
C17 N2 C2 C4 21.1(3) .
Ni1 N2 C2 C4 -178.46(19) .
K1 N2 C2 C4 -111.2(2) .
C17 N2 C2 K1 132.32(19) .
Ni1 N2 C2 K1 -67.23(11) .
O1 K1 C2 C1 93.67(14) .
O2 K1 C2 C1 122.5(2) .
N1 K1 C2 C1 -32.61(12) .
N2 K1 C2 C1 -121.5(2) .
Ni1 K1 C2 C1 -80.43(13) .
O1 K1 C2 N2 -144.83(12) .
O2 K1 C2 N2 -116.0(2) .
N1 K1 C2 N2 88.89(13) .
C1 K1 C2 N2 121.5(2) .
Ni1 K1 C2 N2 41.08(10) .
O1 K1 C2 C4 -27.72(18) .
O2 K1 C2 C4 1.1(3) .
N1 K1 C2 C4 -154.0(2) .
N2 K1 C2 C4 117.1(2) .
C1 K1 C2 C4 -121.4(2) .
Ni1 K1 C2 C4 158.19(18) .
C1 N1 C5 C10 -66.0(3) .
Ni1 N1 C5 C10 93.7(3) .
K1 N1 C5 C10 -165.58(16) .
C1 N1 C5 C6 113.8(3) .
Ni1 N1 C5 C6 -86.4(3) .
K1 N1 C5 C6 14.3(3) .
C10 C5 C6 C7 3.2(3) .
N1 C5 C6 C7 -176.6(2) .
C10 C5 C6 C12 179.5(2) .
N1 C5 C6 C12 -0.4(3) .
C5 C6 C7 C8 -0.2(4) .
C12 C6 C7 C8 -176.4(2) .
C6 C7 C8 C9 -1.8(4) .
C7 C8 C9 C10 0.7(4) .
C8 C9 C10 C5 2.4(4) .
C8 C9 C10 C14 -174.6(3) .
C6 C5 C10 C9 -4.3(4) .
N1 C5 C10 C9 175.6(2) .
C6 C5 C10 C14 172.6(2) .
N1 C5 C10 C14 -7.5(4) .
C7 C6 C12 C13 -36.4(3) .
C5 C6 C12 C13 147.4(2) .
C7 C6 C12 C11 89.3(3) .
C5 C6 C12 C11 -86.9(3) .
C9 C10 C14 C15 68.6(3) .
C5 C10 C14 C15 -108.3(3) .
C9 C10 C14 C16 -54.1(4) .
C5 C10 C14 C16 129.0(3) .
C2 N2 C17 C22 62.4(3) .
Ni1 N2 C17 C22 -95.1(3) .
K1 N2 C17 C22 162.96(16) .
C2 N2 C17 C18 -118.8(2) .
Ni1 N2 C17 C18 83.6(3) .
K1 N2 C17 C18 -18.3(3) .
C22 C17 C18 C19 -1.9(3) .
N2 C17 C18 C19 179.4(2) .
C22 C17 C18 C26 -178.4(2) .
N2 C17 C18 C26 2.9(3) .
C17 C18 C19 C20 -1.1(4) .
C26 C18 C19 C20 175.4(2) .
C18 C19 C20 C21 2.0(4) .
C19 C20 C21 C22 0.1(4) .
C20 C21 C22 C17 -3.0(4) .
C20 C21 C22 C23 172.3(2) .
C18 C17 C22 C21 3.9(4) .
N2 C17 C22 C21 -177.4(2) .
C18 C17 C22 C23 -171.3(2) .
N2 C17 C22 C23 7.4(3) .
C21 C22 C23 C24 -83.2(3) .
C17 C22 C23 C24 92.0(3) .
C21 C22 C23 C25 40.4(3) .
C17 C22 C23 C25 -144.4(3) .
C19 C18 C26 C27 26.6(3) .
C17 C18 C26 C27 -157.0(2) .
C19 C18 C26 C28 -96.5(3) .
C17 C18 C26 C28 79.9(3) .
O2 C30 C31 O1 63.5(3) .
C30 C31 O1 C32 180.0(3) .
C30 C31 O1 K1 -37.8(3) .
O2 K1 O1 C31 6.98(18) .
N1 K1 O1 C31 -136.85(18) .
N2 K1 O1 C31 159.03(18) .
C1 K1 O1 C31 -155.17(19) .
C2 K1 O1 C31 177.73(19) .
Ni1 K1 O1 C31 -169.42(16) .
O2 K1 O1 C32 147.4(3) .
N1 K1 O1 C32 3.5(3) .
N2 K1 O1 C32 -60.6(2) .
C1 K1 O1 C32 -14.8(2) .
C2 K1 O1 C32 -41.9(2) .
Ni1 K1 O1 C32 -29.0(3) .
C31 C30 O2 C29 176.0(3) .
C31 C30 O2 K1 -56.6(3) .
O1 K1 O2 C30 26.51(18) .
N1 K1 O2 C30 138.69(18) .
N2 K1 O2 C30 -86.0(2) .
C1 K1 O2 C30 79.0(3) .
C2 K1 O2 C30 -5.6(3) .
Ni1 K1 O2 C30 -155.63(16) .
O1 K1 O2 C29 153.4(3) .
N1 K1 O2 C29 -94.5(3) .
N2 K1 O2 C29 40.8(3) .
C1 K1 O2 C29 -154.2(3) .
C2 K1 O2 C29 121.2(3) .
Ni1 K1 O2 C29 -28.8(3) .

loop_
_platon_squeeze_void_nr
_platon_squeeze_void_average_x
_platon_squeeze_void_average_y
_platon_squeeze_void_average_z
_platon_squeeze_void_volume
_platon_squeeze_void_count_electrons
_platon_squeeze_void_content
1 0.000 0.000 0.500 13 1 ' '
2 0.000 0.500 0.500 213 53 ' '
